data_7109521
loop_
_publ_author_name
'Mary S. Collins'
'Matthew E. Carnes'
'Aaron C. Sather'
'Orion B. Berryman'
'Lev N. Zakharov'
'Simon J. Teat'
'Darren W. Johnson'

_publ_section_title
;
 Pnictogen-directed synthesis of discrete disulfide macrocycles
;
_journal_name_full Chem.Commun.
_journal_page_first 6599
_journal_paper_doi 10.1039/c3cc43524e
_journal_volume 49
_journal_year 2013
_chemical_formula_sum 'C33 H33 Cl3 S8'
_chemical_formula_weight 792.42
_chemical_name_systematic
; 
 ? 
;
_space_group_IT_number 15
_symmetry_cell_setting monoclinic
_symmetry_space_group_name_Hall '-C 2yc'
_symmetry_space_group_name_H-M 'C 1 2/c 1'
_atom_sites_solution_hydrogens geom
_atom_sites_solution_primary direct
_atom_sites_solution_secondary difmap
_audit_creation_method SHELXTL
_cell_angle_alpha 90.00
_cell_angle_beta 98.900(2)
_cell_angle_gamma 90.00
_cell_formula_units_Z 4
_cell_length_a 25.574(4)
_cell_length_b 5.3723(9)
_cell_length_c 26.600(4)
_cell_measurement_temperature 100(2)
_cell_volume 3610.6(10)
_computing_cell_refinement 'Bruker SAINT'
_computing_data_collection 'Bruker SMART'
_computing_data_reduction 'Bruker SAINT'
_computing_molecular_graphics 'Bruker SHELXTL'
_computing_publication_material 'Bruker SHELXTL'
_computing_structure_refinement 'Bruker SHELXTL'
_computing_structure_solution 'Bruker SHELXTL'
_diffrn_ambient_temperature 100(2)
_diffrn_measured_fraction_theta_full 0.987
_diffrn_measured_fraction_theta_max 0.987
_diffrn_radiation_monochromator graphite
_diffrn_radiation_source 'fine-focus sealed tube'
_diffrn_radiation_wavelength 0.77490
_diffrn_reflns_av_R_equivalents 0.0533
_diffrn_reflns_av_sigmaI/netI 0.0584
_diffrn_reflns_limit_h_max 29
_diffrn_reflns_limit_h_min -33
_diffrn_reflns_limit_k_max 7
_diffrn_reflns_limit_k_min -7
_diffrn_reflns_limit_l_max 35
_diffrn_reflns_limit_l_min -34
_diffrn_reflns_number 15579
_diffrn_reflns_theta_full 30.69
_diffrn_reflns_theta_max 30.69
_diffrn_reflns_theta_min 3.38
_exptl_absorpt_coefficient_mu 0.935
_exptl_absorpt_correction_T_max 0.9907
_exptl_absorpt_correction_T_min 0.7540
_exptl_absorpt_correction_type multi-scan
_exptl_absorpt_process_details SADABS
_exptl_crystal_colour colorless
_exptl_crystal_density_diffrn 1.458
_exptl_crystal_density_method 'not measured'
_exptl_crystal_description needle
_exptl_crystal_F_000 1640
_exptl_crystal_size_max 0.32
_exptl_crystal_size_mid 0.03
_exptl_crystal_size_min 0.01
_refine_diff_density_max 1.023
_refine_diff_density_min -0.870
_refine_diff_density_rms 0.082
_refine_ls_extinction_method none
_refine_ls_goodness_of_fit_ref 1.020
_refine_ls_hydrogen_treatment constr
_refine_ls_matrix_type full
_refine_ls_number_parameters 236
_refine_ls_number_reflns 4248
_refine_ls_number_restraints 0
_refine_ls_restrained_S_all 1.020
_refine_ls_R_factor_all 0.0949
_refine_ls_R_factor_gt 0.0767
_refine_ls_shift/su_max 0.000
_refine_ls_shift/su_mean 0.000
_refine_ls_structure_factor_coef Fsqd
_refine_ls_weighting_details 'calc w=1/[\s^2^(Fo^2^)+(0.1044P)^2^+13.8338P] where P=(Fo^2^+2Fc^2^)/3'
_refine_ls_weighting_scheme calc
_refine_ls_wR_factor_gt 0.2031
_refine_ls_wR_factor_ref 0.2175
_reflns_number_gt 3301
_reflns_number_total 4248
_reflns_threshold_expression >2sigma(I)
_cod_data_source_file c3cc43524e.txt
_cod_data_source_block tet
_cod_original_sg_symbol_H-M C2/c
_cod_database_code 7109521

loop_
_symmetry_equiv_pos_as_xyz
'x, y, z'
'-x, y, -z+1/2'
'x+1/2, y+1/2, z'
'-x+1/2, y+1/2, -z+1/2'
'-x, -y, -z'
'x, -y, z-1/2'
'-x+1/2, -y+1/2, -z'
'x+1/2, -y+1/2, z-1/2'

loop_
_atom_site_label
_atom_site_type_symbol
_atom_site_fract_x
_atom_site_fract_y
_atom_site_fract_z
_atom_site_U_iso_or_equiv
_atom_site_adp_type
_atom_site_occupancy
_atom_site_symmetry_multiplicity
_atom_site_calc_flag
_atom_site_refinement_flags
_atom_site_disorder_assembly
_atom_site_disorder_group
S1 S 0.13786(4) 0.0752(2) 0.60520(4) 0.0451(3) Uani 1 1 d . . .
S2 S 0.21511(7) 0.1689(4) 0.90632(6) 0.0574(6) Uani 0.637(3) 1 d P A 1
S3 S 0.22086(6) 0.5388(4) 0.92042(8) 0.0580(6) Uani 0.637(3) 1 d P A 1
S2' S 0.21462(10) 0.4377(6) 0.88553(10) 0.0464(8) Uani 0.363(3) 1 d P A 2
S3' S 0.22896(9) 0.3361(6) 0.95917(10) 0.0443(8) Uani 0.363(3) 1 d P . 2
S4 S -0.06160(4) 0.1293(2) 0.88509(4) 0.0447(3) Uani 1 1 d . . .
C1 C 0.17358(15) 0.3176(8) 0.64456(15) 0.0454(9) Uani 1 1 d . . .
H1A H 0.2110 0.3170 0.6392 0.054 Uiso 1 1 calc R . .
H1B H 0.1583 0.4816 0.6334 0.054 Uiso 1 1 calc R . .
C2 C 0.17148(14) 0.2856(7) 0.70000(14) 0.0411(8) Uani 1 1 d . . .
C3 C 0.1438(2) 0.4501(8) 0.72555(19) 0.0623(12) Uani 1 1 d . . .
H3A H 0.1267 0.5893 0.7081 0.075 Uiso 1 1 calc R . .
C4 C 0.1405(2) 0.4143(9) 0.77679(19) 0.0650(13) Uani 1 1 d . . .
H4A H 0.1214 0.5306 0.7939 0.078 Uiso 1 1 calc R . .
C5 C 0.16420(15) 0.2145(8) 0.80305(15) 0.0474(9) Uani 1 1 d . . .
C6 C 0.19276(14) 0.0515(8) 0.77763(14) 0.0444(9) Uani 1 1 d . . .
H6 H 0.2100 -0.0869 0.7953 0.053 Uiso 1 1 calc R . .
C7 C 0.19656(13) 0.0874(8) 0.72694(14) 0.0429(9) Uani 1 1 d . . .
H7 H 0.2167 -0.0258 0.7103 0.051 Uiso 1 1 calc R A .
C8 C 0.15895(19) 0.1676(13) 0.85734(16) 0.0712(16) Uani 0.50 1 d P A 1
H8A H 0.1417 0.0033 0.8586 0.085 Uiso 0.50 1 calc PR A 1
H8B H 0.1339 0.2931 0.8668 0.085 Uiso 0.50 1 calc PR A 1
C9 C 0.18400(17) 0.5597(12) 0.9796(3) 0.086(2) Uani 0.50 1 d P A 1
H9A H 0.2000 0.4405 1.0060 0.103 Uiso 0.50 1 calc PR A 1
H9B H 0.1880 0.7294 0.9942 0.103 Uiso 0.50 1 calc PR A 1
C8' C 0.15895(19) 0.1676(13) 0.85734(16) 0.0712(16) Uani 0.50 1 d P A 2
H8'A H 0.1698 -0.0027 0.8687 0.085 Uiso 0.50 1 calc PR A 2
H8'B H 0.1231 0.2046 0.8650 0.085 Uiso 0.50 1 calc PR A 2
C9' C 0.18400(17) 0.5597(12) 0.9796(3) 0.086(2) Uani 0.50 1 d P A 2
H9'A H 0.1916 0.5728 1.0171 0.103 Uiso 0.50 1 calc PR A 2
H9'B H 0.1912 0.7245 0.9655 0.103 Uiso 0.50 1 calc PR A 2
C10 C 0.12634(14) 0.5012(8) 0.96440(17) 0.0501(10) Uani 1 1 d . . .
C11 C 0.10510(15) 0.2909(9) 0.98106(14) 0.0472(9) Uani 1 1 d . A .
H11A H 0.1274 0.1746 1.0010 0.057 Uiso 1 1 calc R . .
C12 C 0.05131(14) 0.2437(8) 0.96941(14) 0.0434(8) Uani 1 1 d . . .
H12A H 0.0372 0.0961 0.9817 0.052 Uiso 1 1 calc R A .
C13 C 0.01807(13) 0.4077(7) 0.94026(13) 0.0382(8) Uani 1 1 d . A .
C14 C 0.04023(16) 0.6146(8) 0.92161(18) 0.0536(11) Uani 1 1 d . . .
H14A H 0.0186 0.7266 0.8999 0.064 Uiso 1 1 calc R A .
C15 C 0.09389(17) 0.6606(8) 0.9344(2) 0.0616(13) Uani 1 1 d . A .
H15A H 0.1084 0.8067 0.9219 0.074 Uiso 1 1 calc R . .
C16 C -0.04117(14) 0.3714(8) 0.93225(16) 0.0485(10) Uani 1 1 d . . .
H16A H -0.0588 0.5299 0.9207 0.058 Uiso 1 1 calc R A .
H16B H -0.0525 0.3248 0.9649 0.058 Uiso 1 1 calc R . .
C1S C 0.0220(3) 0.954(2) 0.7358(3) 0.066(3) Uani 0.50 1 d P . 2
Cl1S Cl 0.03443(15) 0.9080(13) 0.80221(12) 0.130(2) Uani 0.50 1 d P . 2
Cl2S Cl 0.02075(12) 0.6559(6) 0.70622(11) 0.0778(8) Uani 0.50 1 d P . 2
Cl3S Cl -0.03894(18) 1.0851(9) 0.7172(3) 0.170(3) Uani 0.50 1 d P . 2

loop_
_atom_site_aniso_label
_atom_site_aniso_U_11
_atom_site_aniso_U_22
_atom_site_aniso_U_33
_atom_site_aniso_U_23
_atom_site_aniso_U_13
_atom_site_aniso_U_12
S1 0.0368(5) 0.0518(6) 0.0434(5) -0.0027(4) -0.0039(4) 0.0055(4)
S2 0.0551(10) 0.0738(12) 0.0399(8) -0.0121(7) -0.0035(7) 0.0270(8)
S3 0.0285(7) 0.0749(12) 0.0737(13) -0.0166(10) 0.0175(7) -0.0111(7)
S2' 0.0362(13) 0.0627(18) 0.0400(14) -0.0060(12) 0.0046(10) -0.0161(12)
S3' 0.0249(11) 0.0678(18) 0.0389(13) -0.0069(12) 0.0010(9) 0.0088(10)
S4 0.0326(4) 0.0535(6) 0.0460(5) -0.0137(4) -0.0005(4) 0.0093(4)
C1 0.0329(17) 0.055(2) 0.048(2) 0.0018(17) 0.0060(15) -0.0069(16)
C2 0.0340(16) 0.044(2) 0.0445(19) -0.0038(16) 0.0030(14) -0.0123(15)
C3 0.093(4) 0.037(2) 0.059(3) -0.0033(19) 0.020(2) 0.003(2)
C4 0.093(4) 0.045(2) 0.062(3) -0.016(2) 0.027(3) 0.002(2)
C5 0.0394(19) 0.057(2) 0.045(2) -0.0140(18) 0.0035(15) -0.0083(17)
C6 0.0279(16) 0.061(2) 0.0422(19) -0.0036(17) -0.0011(14) -0.0017(16)
C7 0.0251(15) 0.060(2) 0.0438(19) -0.0053(17) 0.0045(14) -0.0006(15)
C8 0.053(3) 0.121(5) 0.037(2) -0.011(2) 0.0002(18) 0.019(3)
C9 0.031(2) 0.104(4) 0.124(5) -0.071(4) 0.019(2) -0.013(2)
C8' 0.053(3) 0.121(5) 0.037(2) -0.011(2) 0.0002(18) 0.019(3)
C9' 0.031(2) 0.104(4) 0.124(5) -0.071(4) 0.019(2) -0.013(2)
C10 0.0265(16) 0.057(2) 0.068(3) -0.028(2) 0.0129(16) -0.0025(16)
C11 0.0361(18) 0.070(3) 0.0350(17) -0.0031(18) 0.0028(14) 0.0143(18)
C12 0.0370(17) 0.050(2) 0.0457(19) 0.0028(17) 0.0153(15) 0.0028(16)
C13 0.0286(15) 0.048(2) 0.0382(17) -0.0078(15) 0.0072(13) 0.0008(14)
C14 0.040(2) 0.055(2) 0.069(3) 0.014(2) 0.0174(19) 0.0153(18)
C15 0.045(2) 0.043(2) 0.105(4) 0.001(2) 0.035(2) -0.0001(18)
C16 0.0290(17) 0.059(2) 0.058(2) -0.0229(19) 0.0078(16) 0.0014(16)
C1S 0.030(4) 0.123(9) 0.042(4) -0.024(5) -0.006(3) 0.006(5)
Cl1S 0.078(2) 0.260(7) 0.0520(16) -0.021(3) 0.0086(14) -0.007(3)
Cl2S 0.0816(18) 0.0699(17) 0.0805(18) 0.0072(13) 0.0085(14) 0.0118(14)
Cl3S 0.098(3) 0.136(4) 0.242(6) -0.103(4) -0.078(3) 0.079(3)

loop_
_atom_type_symbol
_atom_type_description
_atom_type_scat_dispersion_real
_atom_type_scat_dispersion_imag
_atom_type_scat_source
C C -0.0020 0.0020 'International Tables Vol C Tables 4.2.6.8 and 6.1.1.4'
H H 0.0000 0.0000 'International Tables Vol C Tables 4.2.6.8 and 6.1.1.4'
S S 0.1206 0.1480 'International Tables Vol C Tables 4.2.6.8 and 6.1.1.4'
Cl Cl 0.1408 0.1896 'International Tables Vol C Tables 4.2.6.8 and 6.1.1.4'

loop_
_geom_angle_atom_site_label_1
_geom_angle_atom_site_label_2
_geom_angle_atom_site_label_3
_geom_angle
_geom_angle_site_symmetry_1
_geom_angle_site_symmetry_3
C1 S1 S4 103.33(13) . 2_556
C8 S2 S3 99.6(2) . .
C9 S3 S2 100.1(2) . .
S2' S3' S3' 162.58(19) . 7_557
C16 S4 S1 101.14(12) . 2_556
C2 C1 S1 113.1(3) . .
C2 C1 H1A 109.0 . .
S1 C1 H1A 109.0 . .
C2 C1 H1B 109.0 . .
S1 C1 H1B 109.0 . .
H1A C1 H1B 107.8 . .
C3 C2 C7 118.1(4) . .
C3 C2 C1 120.9(4) . .
C7 C2 C1 121.0(4) . .
C2 C3 C4 120.6(5) . .
C2 C3 H3A 119.7 . .
C4 C3 H3A 119.7 . .
C5 C4 C3 121.2(4) . .
C5 C4 H4A 119.4 . .
C3 C4 H4A 119.4 . .
C4 C5 C6 118.2(4) . .
C4 C5 C8 121.8(4) . .
C6 C5 C8 120.0(4) . .
C7 C6 C5 120.8(4) . .
C7 C6 H6 119.6 . .
C5 C6 H6 119.6 . .
C6 C7 C2 121.1(4) . .
C6 C7 H7 119.5 . .
C2 C7 H7 119.5 . .
C5 C8 S2 121.6(4) . .
C5 C8 H8A 106.9 . .
S2 C8 H8A 106.9 . .
C5 C8 H8B 106.9 . .
S2 C8 H8B 106.9 . .
H8A C8 H8B 106.7 . .
C10 C9 S3 110.3(4) . .
C10 C9 H9A 109.6 . .
S3 C9 H9A 109.6 . .
C10 C9 H9B 109.6 . .
S3 C9 H9B 109.6 . .
H9A C9 H9B 108.1 . .
C11 C10 C15 118.5(4) . .
C11 C10 C9 120.8(5) . .
C15 C10 C9 120.7(5) . .
C10 C11 C12 120.9(4) . .
C10 C11 H11A 119.6 . .
C12 C11 H11A 119.6 . .
C13 C12 C11 120.9(4) . .
C13 C12 H12A 119.5 . .
C11 C12 H12A 119.5 . .
C14 C13 C12 117.9(3) . .
C14 C13 C16 120.9(4) . .
C12 C13 C16 121.0(4) . .
C13 C14 C15 120.3(4) . .
C13 C14 H14A 119.9 . .
C15 C14 H14A 119.9 . .
C10 C15 C14 121.5(4) . .
C10 C15 H15A 119.3 . .
C14 C15 H15A 119.3 . .
C13 C16 S4 111.3(2) . .
C13 C16 H16A 109.4 . .
S4 C16 H16A 109.4 . .
C13 C16 H16B 109.4 . .
S4 C16 H16B 109.4 . .
H16A C16 H16B 108.0 . .
Cl3S C1S C1S 72.7(7) 2_556 2_556
Cl3S C1S Cl1S 136.3(7) 2_556 2_556
C1S C1S Cl1S 69.1(6) 2_556 2_556
Cl3S C1S Cl3S 100.8(6) 2_556 .
C1S C1S Cl3S 53.5(5) 2_556 .
Cl1S C1S Cl3S 38.1(3) 2_556 .
Cl3S C1S Cl1S 38.4(3) 2_556 .
C1S C1S Cl1S 60.8(6) 2_556 .
Cl1S C1S Cl1S 126.8(6) 2_556 .
Cl3S C1S Cl1S 111.3(6) . .
Cl3S C1S Cl2S 143.6(8) 2_556 .
C1S C1S Cl2S 105.5(4) 2_556 .
Cl1S C1S Cl2S 68.9(4) 2_556 .
Cl3S C1S Cl2S 106.8(5) . .
Cl1S C1S Cl2S 107.8(7) . .
Cl3S Cl1S C1S 74.1(5) 2_556 2_556
Cl3S Cl1S C1S 54.8(5) 2_556 .
C1S Cl1S C1S 50.1(5) 2_556 .
Cl3S Cl1S Cl2S 132.6(4) 2_556 2_556
C1S Cl1S Cl2S 58.8(4) 2_556 2_556
C1S Cl1S Cl2S 88.1(4) . 2_556
C1S Cl2S Cl1S 52.3(3) . 2_556
Cl1S Cl3S C1S 86.8(7) 2_556 2_556
Cl1S Cl3S C1S 67.8(4) 2_556 .
C1S Cl3S C1S 53.8(7) 2_556 .
Cl1S Cl3S Cl3S 101.7(3) 2_556 2_556
C1S Cl3S Cl3S 43.6(4) 2_556 2_556
C1S Cl3S Cl3S 35.5(4) . 2_556

loop_
_geom_bond_atom_site_label_1
_geom_bond_atom_site_label_2
_geom_bond_distance
_geom_bond_site_symmetry_2
S1 C1 1.825(4) .
S1 S4 2.0275(14) 2_556
S2 C8 1.784(5) .
S2 S3 2.023(3) .
S3 C9 1.959(6) .
S2' S3' 2.012(4) .
S3' S3' 2.451(5) 7_557
S4 C16 1.826(4) .
S4 S1 2.0275(14) 2_556
C1 C2 1.494(5) .
C1 H1A 0.9900 .
C1 H1B 0.9900 .
C2 C3 1.376(6) .
C2 C7 1.385(6) .
C3 C4 1.392(7) .
C3 H3A 0.9500 .
C4 C5 1.370(7) .
C4 H4A 0.9500 .
C5 C6 1.382(6) .
C5 C8 1.492(6) .
C6 C7 1.380(5) .
C6 H6 0.9500 .
C7 H7 0.9500 .
C8 H8A 0.9900 .
C8 H8B 0.9900 .
C9 C10 1.501(6) .
C9 H9A 0.9900 .
C9 H9B 0.9900 .
C10 C11 1.357(6) .
C10 C15 1.362(7) .
C11 C12 1.386(5) .
C11 H11A 0.9500 .
C12 C13 1.377(5) .
C12 H12A 0.9500 .
C13 C14 1.375(6) .
C13 C16 1.510(5) .
C14 C15 1.384(6) .
C14 H14A 0.9500 .
C15 H15A 0.9500 .
C16 H16A 0.9900 .
C16 H16B 0.9900 .
C1S Cl3S 1.441(11) 2_556
C1S C1S 1.447(17) 2_556
C1S Cl1S 1.648(9) 2_556
C1S Cl3S 1.712(9) .
C1S Cl1S 1.762(10) .
C1S Cl2S 1.782(12) .
Cl1S Cl3S 1.097(7) 2_556
Cl1S C1S 1.648(9) 2_556
Cl1S Cl2S 1.943(6) 2_556
Cl2S Cl1S 1.943(6) 2_556
Cl3S Cl1S 1.097(7) 2_556
Cl3S C1S 1.441(11) 2_556
Cl3S Cl3S 2.436(8) 2_556

loop_
_geom_torsion_atom_site_label_1
_geom_torsion_atom_site_label_2
_geom_torsion_atom_site_label_3
_geom_torsion_atom_site_label_4
_geom_torsion
_geom_torsion_site_symmetry_1
_geom_torsion_site_symmetry_4
C8 S2 S3 C9 97.4(3) . .
S4 S1 C1 C2 64.7(3) 2_556 .
S1 C1 C2 C3 -111.5(4) . .
S1 C1 C2 C7 67.3(4) . .
C7 C2 C3 C4 -1.1(7) . .
C1 C2 C3 C4 177.8(4) . .
C2 C3 C4 C5 -0.6(8) . .
C3 C4 C5 C6 1.6(7) . .
C3 C4 C5 C8 -177.2(5) . .
C4 C5 C6 C7 -0.9(6) . .
C8 C5 C6 C7 177.8(4) . .
C5 C6 C7 C2 -0.7(6) . .
C3 C2 C7 C6 1.7(6) . .
C1 C2 C7 C6 -177.2(3) . .
C4 C5 C8 S2 -117.7(5) . .
C6 C5 C8 S2 63.6(6) . .
S3 S2 C8 C5 84.0(5) . .
S2 S3 C9 C10 -67.3(4) . .
S3 C9 C10 C11 112.2(5) . .
S3 C9 C10 C15 -69.2(5) . .
C15 C10 C11 C12 -2.4(6) . .
C9 C10 C11 C12 176.3(4) . .
C10 C11 C12 C13 0.6(6) . .
C11 C12 C13 C14 2.3(6) . .
C11 C12 C13 C16 -173.3(3) . .
C12 C13 C14 C15 -3.4(6) . .
C16 C13 C14 C15 172.2(4) . .
C11 C10 C15 C14 1.3(7) . .
C9 C10 C15 C14 -177.4(4) . .
C13 C14 C15 C10 1.6(7) . .
C14 C13 C16 S4 106.8(4) . .
C12 C13 C16 S4 -77.7(4) . .
S1 S4 C16 C13 168.1(3) 2_556 .
C1S C1S Cl1S Cl3S -98.9(6) 2_556 2_556
Cl1S C1S Cl1S Cl3S -120.6(11) 2_556 2_556
Cl3S C1S Cl1S Cl3S -80.4(9) . 2_556
Cl2S C1S Cl1S Cl3S 162.8(7) . 2_556
Cl3S C1S Cl1S C1S 98.9(6) 2_556 2_556
Cl1S C1S Cl1S C1S -21.7(12) 2_556 2_556
Cl3S C1S Cl1S C1S 18.5(9) . 2_556
Cl2S C1S Cl1S C1S -98.3(5) . 2_556
Cl3S C1S Cl1S Cl2S 148.6(6) 2_556 2_556
C1S C1S Cl1S Cl2S 49.7(3) 2_556 2_556
Cl1S C1S Cl1S Cl2S 28.0(10) 2_556 2_556
Cl3S C1S Cl1S Cl2S 68.2(7) . 2_556
Cl2S C1S Cl1S Cl2S -48.6(4) . 2_556
Cl3S C1S Cl2S Cl1S 141.5(13) 2_556 2_556
C1S C1S Cl2S Cl1S 59.7(6) 2_556 2_556
Cl3S C1S Cl2S Cl1S 3.8(4) . 2_556
Cl1S C1S Cl2S Cl1S 123.5(6) . 2_556
Cl3S C1S Cl3S Cl1S -161.7(9) 2_556 2_556
C1S C1S Cl3S Cl1S -103.0(6) 2_556 2_556
Cl1S C1S Cl3S Cl1S -123.1(9) . 2_556
Cl2S C1S Cl3S Cl1S -5.8(6) . 2_556
Cl3S C1S Cl3S C1S -58.8(10) 2_556 2_556
Cl1S C1S Cl3S C1S 103.0(6) 2_556 2_556
Cl1S C1S Cl3S C1S -20.2(10) . 2_556
Cl2S C1S Cl3S C1S 97.2(4) . 2_556
C1S C1S Cl3S Cl3S 58.8(10) 2_556 2_556
Cl1S C1S Cl3S Cl3S 161.7(9) 2_556 2_556
Cl1S C1S Cl3S Cl3S 38.6(4) . 2_556
Cl2S C1S Cl3S Cl3S 156.0(10) . 2_556
